data_7012389
loop_
_publ_author_name
'Duraczy\'nska, Dorota'
'Nelson, John H.'

_publ_section_title
;
 Diphenylvinylphosphine (DPVP) complexes containing the
 (\h5-MeC5H4)Ru(ii) moiety: synthesis, characterization and
 reactions
;
_journal_issue 3
_journal_name_full 'Dalton Transactions'
_journal_page_first 449
_journal_page_last 457
_journal_paper_doi 10.1039/b210492j
_journal_year 2003
_chemical_formula_sum 'C8 H7 Br O2 Ru'
_chemical_formula_weight 316.12
_chemical_name_common 12
_chemical_name_systematic ?
_space_group_IT_number 2
_symmetry_cell_setting triclinic
_symmetry_space_group_name_Hall '-P 1'
_symmetry_space_group_name_H-M 'P -1'
_atom_sites_solution_hydrogens geom
_atom_sites_solution_primary direct
_atom_sites_solution_secondary difmap
_audit_creation_method SHELXL-97
_cell_angle_alpha 91.84(3)
_cell_angle_beta 93.86(5)
_cell_angle_gamma 112.85(4)
_cell_formula_units_Z 2
_cell_length_a 6.959(5)
_cell_length_b 7.662(3)
_cell_length_c 9.871(4)
_cell_measurement_reflns_used 27
_cell_measurement_temperature 298(2)
_cell_measurement_theta_max 19.55
_cell_measurement_theta_min 5.18
_cell_volume 482.9(5)
_computing_cell_refinement 'Bruker XSCANS'
_computing_data_collection 'Bruker XSCANS'
_computing_data_reduction 'Bruker SHELXTL'
_computing_molecular_graphics 'Bruker SHELXTL'
_computing_publication_material 'Bruker SHELXTL'
_computing_structure_refinement 'SHELXL-97 (Sheldrick, 1997)'
_computing_structure_solution 'SHELXS-97 (Sheldrick, 1990)'
_diffrn_ambient_temperature 298(2)
_diffrn_measured_fraction_theta_full 0.930
_diffrn_measured_fraction_theta_max 0.930
_diffrn_measurement_device_type 'Bruker P4'
_diffrn_measurement_method '\w scans'
_diffrn_radiation_monochromator graphite
_diffrn_radiation_source 'fine-focus sealed tube'
_diffrn_radiation_type MoK\a
_diffrn_radiation_wavelength 0.71073
_diffrn_reflns_av_R_equivalents 0.0669
_diffrn_reflns_av_sigmaI/netI 0.0528
_diffrn_reflns_limit_h_max 9
_diffrn_reflns_limit_h_min -1
_diffrn_reflns_limit_k_max 10
_diffrn_reflns_limit_k_min -10
_diffrn_reflns_limit_l_max 13
_diffrn_reflns_limit_l_min -13
_diffrn_reflns_number 3432
_diffrn_reflns_theta_full 30.00
_diffrn_reflns_theta_max 30.00
_diffrn_reflns_theta_min 2.07
_diffrn_standards_interval_count 97
_diffrn_standards_number 3
_exptl_absorpt_coefficient_mu 5.715
_exptl_absorpt_correction_T_max 0.9595
_exptl_absorpt_correction_T_min 0.6002
_exptl_absorpt_correction_type empirical
_exptl_crystal_colour yellow
_exptl_crystal_density_diffrn 2.174
_exptl_crystal_density_method 'not measured'
_exptl_crystal_description block
_exptl_crystal_F_000 300
_exptl_crystal_size_max .42
_exptl_crystal_size_mid .46
_exptl_crystal_size_min .44
_refine_diff_density_max 1.035
_refine_diff_density_min -1.160
_refine_diff_density_rms 0.144
_refine_ls_extinction_coef 0.050(4)
_refine_ls_extinction_expression Fc^*^=kFc[1+0.001xFc^2^\l^3^/sin(2\q)]^-1/4^
_refine_ls_extinction_method SHELXL
_refine_ls_goodness_of_fit_ref 1.017
_refine_ls_hydrogen_treatment mixed
_refine_ls_matrix_type full
_refine_ls_number_parameters 110
_refine_ls_number_reflns 2798
_refine_ls_number_restraints 0
_refine_ls_restrained_S_all 1.017
_refine_ls_R_factor_all 0.0686
_refine_ls_R_factor_gt 0.0446
_refine_ls_shift/su_max 0.000
_refine_ls_shift/su_mean 0.000
_refine_ls_structure_factor_coef Fsqd
_refine_ls_weighting_details 'calc w=1/[\s^2^(Fo^2^)+(0.0680P)^2^+0.1693P] where P=(Fo^2^+2Fc^2^)/3'
_refine_ls_weighting_scheme calc
_refine_ls_wR_factor_gt 0.1085
_refine_ls_wR_factor_ref 0.1218
_reflns_number_gt 2128
_reflns_number_total 2798
_reflns_threshold_expression >2sigma(I)
_cod_data_source_file b210492j.txt
_cod_data_source_block jhn364a
_cod_depositor_comments
;
The following automatic conversions were performed:
'_symmetry_cell_setting' value 'Triclinic' changed to 'triclinic'
according to '/home/saulius/struct/CIF-dictionaries/cif_core.dic'
dictionary named 'cif_core.dic' version 2.4.1 from 2010-06-29.

Automatic conversion script
Id: cif_fix_enum 1527 2010-12-29 10:47:43Z saulius 
;
_cod_original_cell_volume 483.0(5)
_cod_original_sg_symbol_H-M P-1
_cod_database_code 7012389

loop_
_symmetry_equiv_pos_as_xyz
'x, y, z'
'-x, -y, -z'

loop_
_atom_site_label
_atom_site_type_symbol
_atom_site_fract_x
_atom_site_fract_y
_atom_site_fract_z
_atom_site_U_iso_or_equiv
_atom_site_adp_type
_atom_site_occupancy
_atom_site_symmetry_multiplicity
_atom_site_calc_flag
_atom_site_refinement_flags
_atom_site_disorder_assembly
_atom_site_disorder_group
Ru1 Ru 0.47414(6) 0.27251(5) 0.27030(4) 0.03804(17) Uani 1 1 d . . .
Br1 Br 0.75605(9) 0.60464(8) 0.27656(7) 0.0579(2) Uani 1 1 d . . .
C1 C 0.2227(8) 0.3770(8) 0.1878(6) 0.0451(11) Uani 1 1 d . . .
C2 C 0.1903(9) 0.3195(9) 0.3227(6) 0.0539(13) Uani 1 1 d . . .
H2A H 0.1818 0.3978 0.4007 0.065 Uiso 1 1 calc R . .
C3 C 0.1506(9) 0.1224(10) 0.3210(7) 0.0619(16) Uani 1 1 d . . .
H3A H 0.1068 0.0409 0.3971 0.074 Uiso 1 1 calc R . .
C4 C 0.1697(8) 0.0623(8) 0.1888(7) 0.0580(15) Uani 1 1 d . . .
H4A H 0.1407 -0.0686 0.1567 0.070 Uiso 1 1 calc R . .
C5 C 0.2152(8) 0.2191(8) 0.1059(6) 0.0489(12) Uani 1 1 d . . .
H5A H 0.2287 0.2161 0.0077 0.059 Uiso 1 1 calc R . .
C6 C 0.2601(11) 0.5679(9) 0.1384(8) 0.0656(16) Uani 1 1 d . . .
H6A H 0.1285 0.5744 0.1098 0.098 Uiso 1 1 calc R . .
H6B H 0.3449 0.5893 0.0629 0.098 Uiso 1 1 calc R . .
H6C H 0.3311 0.6631 0.2104 0.098 Uiso 1 1 calc R . .
C7 C 0.6322(9) 0.1675(9) 0.1733(7) 0.0541(14) Uani 1 1 d . . .
O1 O 0.7094(8) 0.0925(8) 0.1100(6) 0.0840(17) Uani 1 1 d . . .
C8 C 0.5994(11) 0.2362(9) 0.4360(7) 0.0636(16) Uani 1 1 d . . .
O2 O 0.6737(11) 0.2097(8) 0.5344(6) 0.101(2) Uani 1 1 d . . .

loop_
_atom_site_aniso_label
_atom_site_aniso_U_11
_atom_site_aniso_U_22
_atom_site_aniso_U_33
_atom_site_aniso_U_23
_atom_site_aniso_U_13
_atom_site_aniso_U_12
Ru1 0.0359(2) 0.0336(2) 0.0400(2) 0.00423(14) 0.00013(14) 0.00908(14)
Br1 0.0476(3) 0.0460(3) 0.0618(4) 0.0073(2) 0.0020(3) -0.0015(2)
C1 0.034(2) 0.050(3) 0.053(3) 0.003(2) 0.004(2) 0.018(2)
C2 0.052(3) 0.055(3) 0.057(3) 0.005(3) 0.020(3) 0.021(3)
C3 0.041(3) 0.064(4) 0.077(4) 0.023(3) 0.022(3) 0.013(3)
C4 0.036(3) 0.042(3) 0.083(4) -0.008(3) -0.005(3) 0.004(2)
C5 0.032(2) 0.061(3) 0.051(3) -0.007(2) -0.004(2) 0.017(2)
C6 0.065(4) 0.058(4) 0.083(5) 0.015(3) 0.009(3) 0.031(3)
C7 0.036(3) 0.055(3) 0.068(4) -0.002(3) -0.006(2) 0.016(2)
O1 0.063(3) 0.093(4) 0.109(4) -0.019(3) 0.004(3) 0.047(3)
C8 0.074(4) 0.043(3) 0.062(4) 0.007(3) -0.018(3) 0.013(3)
O2 0.138(5) 0.070(3) 0.074(3) 0.009(3) -0.050(4) 0.028(3)

loop_
_atom_type_symbol
_atom_type_description
_atom_type_scat_dispersion_real
_atom_type_scat_dispersion_imag
_atom_type_scat_source
C C 0.0033 0.0016 'International Tables Vol C Tables 4.2.6.8 and 6.1.1.4'
H H 0.0000 0.0000 'International Tables Vol C Tables 4.2.6.8 and 6.1.1.4'
O O 0.0106 0.0060 'International Tables Vol C Tables 4.2.6.8 and 6.1.1.4'
Br Br -0.2901 2.4595 'International Tables Vol C Tables 4.2.6.8 and 6.1.1.4'
Ru Ru -1.2594 0.8363 'International Tables Vol C Tables 4.2.6.8 and 6.1.1.4'

loop_
_geom_angle_atom_site_label_1
_geom_angle_atom_site_label_2
_geom_angle_atom_site_label_3
_geom_angle
_geom_angle_site_symmetry_1
_geom_angle_site_symmetry_3
_geom_angle_publ_flag
C8 Ru1 C7 90.4(3) . . ?
C8 Ru1 C4 119.8(3) . . ?
C7 Ru1 C4 95.4(2) . . ?
C8 Ru1 C3 95.5(3) . . ?
C7 Ru1 C3 126.2(3) . . ?
C4 Ru1 C3 37.3(3) . . ?
C8 Ru1 C2 105.7(3) . . ?
C7 Ru1 C2 157.0(2) . . ?
C4 Ru1 C2 62.5(2) . . ?
C3 Ru1 C2 37.6(2) . . ?
C8 Ru1 C5 156.3(3) . . ?
C7 Ru1 C5 97.3(2) . . ?
C4 Ru1 C5 37.4(2) . . ?
C3 Ru1 C5 62.0(2) . . ?
C2 Ru1 C5 61.6(2) . . ?
C8 Ru1 C1 140.6(3) . . ?
C7 Ru1 C1 128.9(2) . . ?
C4 Ru1 C1 61.4(2) . . ?
C3 Ru1 C1 61.4(2) . . ?
C2 Ru1 C1 36.5(2) . . ?
C5 Ru1 C1 36.24(19) . . ?
C8 Ru1 Br1 88.8(2) . . ?
C7 Ru1 Br1 92.64(19) . . ?
C4 Ru1 Br1 150.15(19) . . ?
C3 Ru1 Br1 140.72(18) . . ?
C2 Ru1 Br1 103.83(16) . . ?
C5 Ru1 Br1 113.05(17) . . ?
C1 Ru1 Br1 91.43(14) . . ?
C5 C1 C2 107.8(5) . . ?
C5 C1 C6 124.9(5) . . ?
C2 C1 C6 127.3(5) . . ?
C5 C1 Ru1 69.6(3) . . ?
C2 C1 Ru1 69.0(3) . . ?
C6 C1 Ru1 126.4(4) . . ?
C1 C2 C3 107.7(5) . . ?
C1 C2 Ru1 74.5(3) . . ?
C3 C2 Ru1 69.9(3) . . ?
C4 C3 C2 108.1(6) . . ?
C4 C3 Ru1 70.9(3) . . ?
C2 C3 Ru1 72.6(3) . . ?
C3 C4 C5 108.3(5) . . ?
C3 C4 Ru1 71.8(3) . . ?
C5 C4 Ru1 73.7(3) . . ?
C1 C5 C4 108.0(5) . . ?
C1 C5 Ru1 74.1(3) . . ?
C4 C5 Ru1 69.0(3) . . ?
O1 C7 Ru1 173.5(5) . . ?
O2 C8 Ru1 178.2(6) . . ?

loop_
_geom_bond_atom_site_label_1
_geom_bond_atom_site_label_2
_geom_bond_distance
_geom_bond_site_symmetry_2
_geom_bond_publ_flag
Ru1 C8 1.881(6) . ?
Ru1 C7 1.885(6) . ?
Ru1 C4 2.184(5) . ?
Ru1 C3 2.196(6) . ?
Ru1 C2 2.231(6) . ?
Ru1 C5 2.245(5) . ?
Ru1 C1 2.303(5) . ?
Ru1 Br1 2.5349(16) . ?
C1 C5 1.415(7) . ?
C1 C2 1.421(8) . ?
C1 C6 1.487(9) . ?
C2 C3 1.426(9) . ?
C3 C4 1.402(9) . ?
C4 C5 1.420(9) . ?
C7 O1 1.127(7) . ?
C8 O2 1.131(8) . ?
